data_7209380
loop_
_publ_author_name
'Poduska, K.M.'
'DiSalvo, F.J.'
'Mosel, B.D.'
'Trill, H.'
'Niepmann, D.'
'Poettgen, R.'

_publ_section_title
;
 Structure and Properties of the Stannides CeAuSn, Ce3Rh4Sn13, and
 Ce3Ir4Sn13
;
_journal_name_full
;
Zeitschrift fuer Naturforschung, Teil B. Anorganische Chemie, Organische
 Chemie (42,1987-)
;
_journal_page_first 1
_journal_page_last 8
_journal_volume 56
_journal_year 2001
_chemical_formula_sum 'Au Ce Sn'
_chemical_name_systematic 'Ce Au Sn'
_space_group_IT_number 186
_symmetry_space_group_name_Hall 'P 6c -2c'
_symmetry_space_group_name_H-M 'P 63 m c'
_cell_angle_alpha 90
_cell_angle_beta 90
_cell_angle_gamma 120
_cell_formula_units_Z 2
_cell_length_a 4.727
_cell_length_b 4.727
_cell_length_c 7.716
_cell_volume 149.312
_citation_journal_id_ASTM ZNBSEN
_cod_data_source_file gold_128.cif
_cod_data_source_block Au1Ce1Sn1
_cod_original_cell_volume 149.3118
_cod_original_formula_sum 'Au1 Ce1 Sn1'
_cod_database_code 7209380

loop_
_symmetry_equiv_pos_as_xyz
x,y,z
x-y,x,z+1/2
-y,x-y,z
-x,-y,z+1/2
-x+y,-x,z
y,-x+y,z+1/2
y,x,z+1/2
-x+y,y,z
-x,-x+y,z+1/2
-y,-x,z
x-y,-y,z+1/2
x,x-y,z

loop_
_atom_site_label
_atom_site_type_symbol
_atom_site_fract_x
_atom_site_fract_y
_atom_site_fract_z
_atom_site_occupancy
_atom_site_U_iso_or_equiv
Ce1 Ce 0 0 0.02326 1 0.0
Sn1 Sn 0.6667 0.3333 0.8014 1 0.0
Au1 Au 0.6667 0.3333 0.22 1 0.0
